data_4516751
loop_
_publ_author_name
'Jaffe, Adam'
'Lin, Yu'
'Beavers, Christine M.'
'Voss, Johannes'
'Mao, Wendy L.'
'Karunadasa, Hemamala I.'

_publ_section_title
;
 High-Pressure Single-Crystal Structures of 3D Lead-Halide Hybrid
 Perovskites and Pressure Effects on their Electronic and Optical
 Properties.
;
_journal_issue 4
_journal_name_full 'ACS central science'
_journal_page_first 201
_journal_page_last 209
_journal_paper_doi 10.1021/acscentsci.6b00055
_journal_volume 2
_journal_year 2016
_chemical_formula_sum 'C H6 Br3 N Pb'
_chemical_formula_weight 478.99
_space_group_crystal_system cubic
_space_group_IT_number 221
_space_group_name_Hall '-P 4 2 3'
_space_group_name_H-M_alt 'P m -3 m'
_atom_sites_solution_primary 'intrinsic phasing'
_atom_sites_solution_secondary difmap
_audit_creation_method SHELXL-2014/7
_cell_angle_alpha 90
_cell_angle_beta 90
_cell_angle_gamma 90
_cell_formula_units_Z 1
_cell_length_a 5.9328(14)
_cell_length_b 5.9328(14)
_cell_length_c 5.9328(14)
_cell_measurement_reflns_used 567
_cell_measurement_temperature 296(2)
_cell_measurement_theta_max 21.3
_cell_measurement_theta_min 3.52
_cell_volume 208.82(9)
_computing_cell_refinement 'SAINT V8.34A(Bruker, 2013)'
_computing_data_collection 'Apex2 v2014.11-0 (Bruker, 2014)'
_computing_data_reduction SAINT
_computing_molecular_graphics
;
     	SHELXTL 5.1, XP (Sheldrick, 1994)
	ShelXle Rev 699 (Hubschle, 2011)
	WinCoot, (P.Emsley, B.Lohkamp W.G.Scott and K.Cowtand, 2010)
;
_computing_publication_material SHELXL-2014/7
_computing_structure_refinement 'SHELXL-2014/7 (Sheldrick, 2014)'
_computing_structure_solution 'SHELXT (Sheldrick, 2012)'
_diffrn_ambient_temperature 296(2)
_diffrn_detector_area_resol_mean 10.42
_diffrn_measured_fraction_theta_full 1.000
_diffrn_measured_fraction_theta_max 1.000
_diffrn_measurement_device_type 'Bruker D8 with PHOTON 100 detector'
_diffrn_measurement_method '\f and \w shutterless scans'
_diffrn_radiation_monochromator 'silicon 111'
_diffrn_radiation_type synchrotron
_diffrn_radiation_wavelength 0.7293
_diffrn_reflns_av_R_equivalents 0.0313
_diffrn_reflns_av_unetI/netI 0.0076
_diffrn_reflns_Laue_measured_fraction_full 1.000
_diffrn_reflns_Laue_measured_fraction_max 1.000
_diffrn_reflns_limit_h_max 9
_diffrn_reflns_limit_h_min -9
_diffrn_reflns_limit_k_max 9
_diffrn_reflns_limit_k_min -9
_diffrn_reflns_limit_l_max 9
_diffrn_reflns_limit_l_min -9
_diffrn_reflns_number 4451
_diffrn_reflns_point_group_measured_fraction_full 1.000
_diffrn_reflns_point_group_measured_fraction_max 1.000
_diffrn_reflns_theta_full 25.950
_diffrn_reflns_theta_max 34.053
_diffrn_reflns_theta_min 3.524
_diffrn_source
;
Advanced Light Source, station 11.3.1
;
_exptl_absorpt_coefficient_mu 34.335
_exptl_absorpt_correction_T_max 0.4404
_exptl_absorpt_correction_T_min 0.3199
_exptl_absorpt_correction_type multi-scan
_exptl_absorpt_process_details 'SADABS-2014/5 (Sheldrick, 2015)'
_exptl_crystal_colour orange
_exptl_crystal_density_diffrn 3.809
_exptl_crystal_description block
_exptl_crystal_F_000 206
_exptl_crystal_size_max 0.030
_exptl_crystal_size_mid 0.020
_exptl_crystal_size_min 0.010
_refine_diff_density_max 0.464
_refine_diff_density_min -0.593
_refine_diff_density_rms 0.151
_refine_ls_extinction_method none
_refine_ls_goodness_of_fit_ref 1.274
_refine_ls_hydrogen_treatment undef
_refine_ls_matrix_type full
_refine_ls_number_parameters 10
_refine_ls_number_reflns 113
_refine_ls_number_restraints 3
_refine_ls_restrained_S_all 1.256
_refine_ls_R_factor_all 0.0153
_refine_ls_R_factor_gt 0.0153
_refine_ls_shift/su_max 0.000
_refine_ls_shift/su_mean 0.000
_refine_ls_structure_factor_coef Fsqd
_refine_ls_weighting_details 'w=1/[\s^2^(Fo^2^)+(0.0263P)^2^+0.0660P] where P=(Fo^2^+2Fc^2^)/3'
_refine_ls_weighting_scheme calc
_refine_ls_wR_factor_gt 0.0408
_refine_ls_wR_factor_ref 0.0408
_reflns_Friedel_coverage 0.000
_reflns_number_gt 113
_reflns_number_total 113
_reflns_threshold_expression 'I > 2\s(I)'
_cod_data_source_file oc6b00055_si_005.cif
_cod_data_source_block MAPbBr3_RT
_cod_original_cell_volume 208.82(15)
_cod_database_code 4516751
_shelx_shelxl_version_number 2014/7
_shelx_space_group_comment
;
The symmetry employed for this shelxl refinement is uniquely defined
by the following loop, which should always be used as a source of
symmetry information in preference to the above space-group names.
They are only intended as comments.
;
_shelx_estimated_absorpt_t_min 0.426
_shelx_estimated_absorpt_t_max 0.725

loop_
_space_group_symop_operation_xyz
'x, y, z'
'-x, -y, z'
'-x, y, -z'
'x, -y, -z'
'z, x, y'
'z, -x, -y'
'-z, -x, y'
'-z, x, -y'
'y, z, x'
'-y, z, -x'
'y, -z, -x'
'-y, -z, x'
'y, x, -z'
'-y, -x, -z'
'y, -x, z'
'-y, x, z'
'x, z, -y'
'-x, z, y'
'-x, -z, -y'
'x, -z, y'
'z, y, -x'
'z, -y, x'
'-z, y, x'
'-z, -y, -x'
'-x, -y, -z'
'x, y, -z'
'x, -y, z'
'-x, y, z'
'-z, -x, -y'
'-z, x, y'
'z, x, -y'
'z, -x, y'
'-y, -z, -x'
'y, -z, x'
'-y, z, x'
'y, z, -x'
'-y, -x, z'
'y, x, z'
'-y, x, -z'
'y, -x, -z'
'-x, -z, y'
'x, -z, -y'
'x, z, y'
'-x, z, -y'
'-z, -y, x'
'-z, y, -x'
'z, -y, -x'
'z, y, x'

loop_
_atom_site_label
_atom_site_type_symbol
_atom_site_fract_x
_atom_site_fract_y
_atom_site_fract_z
_atom_site_U_iso_or_equiv
_atom_site_adp_type
_atom_site_occupancy
_atom_site_site_symmetry_order
_atom_site_calc_flag
_atom_site_refinement_flags_posn
_atom_site_refinement_flags_adp
_atom_site_refinement_flags_occupancy
_atom_site_disorder_assembly
_atom_site_disorder_group
Pb01 Pb 0.5000 0.5000 0.5000 0.02551(17) Uani 1 48 d S T P . .
Br02 Br 0.0000 0.5000 0.5000 0.0983(7) Uani 1 16 d S T P . .
C1 C 0.0000 -0.120(5) 0.0000 0.030(12) Uiso 0.0417 8 d DS . P . 1
N1 N 0.0000 -0.120(5) 0.0000 0.030(12) Uiso 0.0417 8 d S . P . 1
C2 C 0.085(3) 0.0000 -0.085(3) 0.05(2) Uiso 0.0416 4 d DS . P . 2
N2 N 0.085(3) 0.0000 -0.085(3) 0.05(2) Uiso 0.0416 4 d S . P . 2
C3 C 0.069(3) 0.069(3) 0.069(3) 0.04(2) Uiso 0.0313 6 d DS . P A 3
N3 N 0.069(3) 0.069(3) 0.069(3) 0.04(2) Uiso 0.0313 6 d S . P B 3

loop_
_atom_site_aniso_label
_atom_site_aniso_U_11
_atom_site_aniso_U_22
_atom_site_aniso_U_33
_atom_site_aniso_U_23
_atom_site_aniso_U_13
_atom_site_aniso_U_12
Pb01 0.02551(17) 0.02551(17) 0.02551(17) 0.000 0.000 0.000
Br02 0.0222(5) 0.1364(11) 0.1364(11) 0.000 0.000 0.000

loop_
_atom_type_symbol
_atom_type_description
_atom_type_scat_dispersion_real
_atom_type_scat_dispersion_imag
_atom_type_scat_source
C C 0.0034 0.0017 'International Tables Vol C Tables 4.2.6.8 and 6.1.1.4'
H H 0.0000 0.0000 'International Tables Vol C Tables 4.2.6.8 and 6.1.1.4'
N N 0.0066 0.0034 'International Tables Vol C Tables 4.2.6.8 and 6.1.1.4'
Br Br -0.2713 2.4705 'International Tables Vol C Tables 4.2.6.8 and 6.1.1.4'
Pb Pb -3.4194 10.2008 'International Tables Vol C Tables 4.2.6.8 and 6.1.1.4'

loop_
_geom_angle_atom_site_label_1
_geom_angle_atom_site_label_2
_geom_angle_atom_site_label_3
_geom_angle
_geom_angle_site_symmetry_1
_geom_angle_site_symmetry_3
Br02 Pb01 Br02 90.0 9_556 .
Br02 Pb01 Br02 90.0 9_556 1_655
Br02 Pb01 Br02 180.0 . 1_655
Br02 Pb01 Br02 90.0 9_556 5
Br02 Pb01 Br02 90.0 . 5
Br02 Pb01 Br02 90.0 1_655 5
Br02 Pb01 Br02 90.0 9_556 5_565
Br02 Pb01 Br02 90.0 . 5_565
Br02 Pb01 Br02 90.0 1_655 5_565
Br02 Pb01 Br02 180.0 5 5_565
Br02 Pb01 Br02 180.0 9_556 9
Br02 Pb01 Br02 90.0 . 9
Br02 Pb01 Br02 90.0 1_655 9
Br02 Pb01 Br02 90.0 5 9
Br02 Pb01 Br02 90.0 5_565 9
Pb01 Br02 Pb01 180.0 1_455 .
N1 C1 N1 60.001(1) 33 29
N1 C1 C1 0.0 33 33
N1 C1 C1 60.0 29 33
N1 C1 C1 60.0 33 29
N1 C1 C1 0.0 29 29
C1 C1 C1 60.001(1) 33 29
N1 C1 N1 90.001(1) 33 9
N1 C1 N1 60.001(1) 29 9
C1 C1 N1 90.001(1) 33 9
C1 C1 N1 60.001(1) 29 9
N1 C1 C1 90.0 33 9
N1 C1 C1 60.0 29 9
C1 C1 C1 90.001(1) 33 9
C1 C1 C1 60.001(1) 29 9
N1 C1 C1 0.0 9 9
N1 C1 C1 60.0 33 5
N1 C1 C1 90.0 29 5
C1 C1 C1 60.0 33 5
C1 C1 C1 90.001(1) 29 5
N1 C1 C1 60.0 9 5
C1 C1 C1 60.001(3) 9 5
N1 C1 N1 60.0 33 5
N1 C1 N1 90.001(1) 29 5
C1 C1 N1 60.0 33 5
C1 C1 N1 90.001(1) 29 5
N1 C1 N1 60.001(3) 9 5
C1 C1 N1 60.001(3) 9 5
C1 C1 N1 0(2) 5 5
N1 C1 N1 45.001(1) 33 25
N1 C1 N1 45.001(1) 29 25
C1 C1 N1 45.001(1) 33 25
C1 C1 N1 45.001(1) 29 25
N1 C1 N1 45.001(1) 9 25
C1 C1 N1 45.001(1) 9 25
C1 C1 N1 45.001(1) 5 25
N1 C1 N1 45.001(1) 5 25
N1 C1 C1 45.0 33 25
N1 C1 C1 45.0 29 25
C1 C1 C1 45.001(1) 33 25
C1 C1 C1 45.001(1) 29 25
N1 C1 C1 45.0 9 25
C1 C1 C1 45.001(1) 9 25
C1 C1 C1 45.001(1) 5 25
N1 C1 C1 45.0 5 25
N1 C1 C1 0.0 25 25
N2 C2 N2 120.003(5) 10 30
N2 C2 C2 0.0 10 10
N2 C2 C2 120.0 30 10
N2 C2 C2 120.0 10 30
N2 C2 C2 0.0 30 30
C2 C2 C2 120.003(5) 10 30
N2 C2 N2 90.002(3) 10 33
N2 C2 N2 60.001(4) 30 33
C2 C2 N2 90.002(3) 10 33
C2 C2 N2 60.001(4) 30 33
N2 C2 N2 60.001(4) 10 29
N2 C2 N2 90.002(4) 30 29
C2 C2 N2 60.001(4) 10 29
C2 C2 N2 90.002(4) 30 29
N2 C2 N2 120.003(3) 33 29
N2 C2 C2 60.0 10 29
N2 C2 C2 90.0 30 29
C2 C2 C2 60.001(4) 10 29
C2 C2 C2 90.002(4) 30 29
N2 C2 C2 120.0 33 29
N2 C2 C2 0.0 29 29
N2 C2 C2 90.0 10 33
N2 C2 C2 60.0 30 33
C2 C2 C2 90.002(3) 10 33
C2 C2 C2 60.001(4) 30 33
N2 C2 C2 0.0 33 33
N2 C2 C2 120.0 29 33
C2 C2 C2 120.003(3) 29 33
N2 C2 N2 90.002(1) 10 26
N2 C2 N2 45.001(2) 30 26
C2 C2 N2 90.002(1) 10 26
C2 C2 N2 45.001(2) 30 26
N2 C2 N2 90.002(2) 33 26
N2 C2 N2 45.001(2) 29 26
C2 C2 N2 45.001(2) 29 26
C2 C2 N2 90.002(2) 33 26
N2 C2 N2 45.001(1) 10 2
N2 C2 N2 90.0 30 2
C2 C2 N2 45.001(1) 10 2
C2 C2 N2 90.0 30 2
N2 C2 N2 45.001(2) 33 2
N2 C2 N2 90.002(1) 29 2
C2 C2 N2 90.002(1) 29 2
C2 C2 N2 45.001(2) 33 2
N2 C2 N2 90.002(2) 26 2
N2 C2 C2 90.0 10 26
N2 C2 C2 45.0 30 26
C2 C2 C2 90.002(1) 10 26
C2 C2 C2 45.001(2) 30 26
N2 C2 C2 90.0 33 26
N2 C2 C2 45.0 29 26
C2 C2 C2 45.001(2) 29 26
C2 C2 C2 90.002(2) 33 26
N2 C2 C2 0.0 26 26
N2 C2 C2 90.0 2 26
N2 C2 C2 45.0 10 2
N2 C2 C2 90.0 30 2
C2 C2 C2 45.001(1) 10 2
C2 C2 C2 90.0 30 2
N2 C2 C2 45.0 33 2
N2 C2 C2 90.0 29 2
C2 C2 C2 90.002(1) 29 2
C2 C2 C2 45.001(2) 33 2
N2 C2 C2 90.0 26 2
N2 C2 C2 0.0 2 2
C2 C2 C2 90.002(2) 26 2
N3 C3 N3 90.001(1) 28 27
N3 C3 N3 90.001(2) 28 26
N3 C3 N3 90.001(2) 27 26
N3 C3 C3 0.0 28 28
N3 C3 C3 90.0 27 28
N3 C3 C3 90.0 26 28
N3 C3 C3 90.0 28 26
N3 C3 C3 90.0 27 26
N3 C3 C3 0.0 26 26
C3 C3 C3 90.001(2) 28 26
N3 C3 C3 90.0 28 27
N3 C3 C3 0.0 27 27
N3 C3 C3 90.0 26 27
C3 C3 C3 90.001(1) 28 27
C3 C3 C3 90.001(2) 26 27
N3 C3 N3 90.001(3) 28 4
N3 C3 N3 45.0 27 4
N3 C3 N3 45.000(1) 26 4
C3 C3 N3 90.001(3) 28 4
C3 C3 N3 45.000(1) 26 4
C3 C3 N3 45.0 27 4
N3 C3 C3 90.0 28 4
N3 C3 C3 45.0 27 4
N3 C3 C3 45.0 26 4
C3 C3 C3 90.001(3) 28 4
C3 C3 C3 45.000(1) 26 4
C3 C3 C3 45.0 27 4
N3 C3 C3 0.0 4 4
N3 C3 C3 45.0 28 3
N3 C3 C3 90.0 27 3
N3 C3 C3 45.0 26 3
C3 C3 C3 45.0 28 3
C3 C3 C3 45.0 26 3
C3 C3 C3 90.001(3) 27 3
N3 C3 C3 60.0 4 3
C3 C3 C3 60.000(2) 4 3
N3 C3 N3 45.0 28 2
N3 C3 N3 45.0 27 2
N3 C3 N3 90.001(4) 26 2
C3 C3 N3 45.0 28 2
C3 C3 N3 90.001(4) 26 2
C3 C3 N3 45.0 27 2
N3 C3 N3 60.000(1) 4 2
C3 C3 N3 60.000(1) 4 2
C3 C3 N3 60.000(1) 3 2
N3 C3 C3 45.0 28 2
N3 C3 C3 45.0 27 2
N3 C3 C3 90.0 26 2
C3 C3 C3 45.0 28 2
C3 C3 C3 90.001(4) 26 2
C3 C3 C3 45.0 27 2
N3 C3 C3 60.0 4 2
C3 C3 C3 60.000(1) 4 2
C3 C3 C3 60.000(1) 3 2
N3 C3 C3 0.0 2 2
N3 C3 N3 45.0 28 3
N3 C3 N3 90.001(3) 27 3
N3 C3 N3 45.0 26 3
C3 C3 N3 45.0 28 3
C3 C3 N3 45.0 26 3
C3 C3 N3 90.001(3) 27 3
N3 C3 N3 60.000(2) 4 3
C3 C3 N3 60.000(2) 4 3
C3 C3 N3 0.0(7) 3 3
N3 C3 N3 60.000(1) 2 3
C3 C3 N3 60.000(1) 2 3

loop_
_geom_bond_atom_site_label_1
_geom_bond_atom_site_label_2
_geom_bond_distance
_geom_bond_site_symmetry_2
Pb01 Br02 2.9664(7) 9_556
Pb01 Br02 2.9664(7) .
Pb01 Br02 2.9664(7) 1_655
Pb01 Br02 2.9664(7) 5
Pb01 Br02 2.9664(7) 5_565
Pb01 Br02 2.9664(7) 9
Br02 Pb01 2.9664(7) 1_455
C1 N1 1.01(4) 33
C1 N1 1.01(4) 29
C1 C1 1.01(4) 33
C1 C1 1.01(4) 29
C1 N1 1.01(4) 9
C1 C1 1.01(4) 9
C1 C1 1.01(4) 5
C1 N1 1.01(4) 5
C1 N1 1.43(6) 25
C1 C1 1.43(6) 25
C2 N2 0.71(3) 10
C2 N2 0.71(3) 30
C2 C2 0.71(3) 10
C2 C2 0.71(3) 30
C2 N2 0.71(3) 33
C2 N2 0.71(3) 29
C2 C2 0.71(3) 29
C2 C2 0.71(3) 33
C2 N2 1.01(4) 26
C2 N2 1.01(4) 2
C2 C2 1.01(4) 26
C2 C2 1.01(4) 2
C3 N3 0.82(4) 28
C3 N3 0.82(4) 27
C3 N3 0.82(4) 26
C3 C3 0.82(4) 28
C3 C3 0.82(4) 26
C3 C3 0.82(4) 27
C3 N3 1.16(5) 4
C3 C3 1.16(5) 4
C3 C3 1.16(5) 3
C3 N3 1.16(5) 2
C3 C3 1.16(5) 2
C3 N3 1.16(5) 3
